data_4349842
loop_
_publ_author_name
'Li, Shixiong'
'Wei, Chaohai'
'Hu, Yun'
'Wu, Haizhen'
'Li, Fusheng'

_publ_section_title
;
 In situ synthesis and photocatalytic mechanism of a cyano bridged Cu(i)
 polymer
;
_journal_issue 6
_journal_name_full 'Inorganic Chemistry Frontiers'
_journal_page_first 1282
_journal_paper_doi 10.1039/C8QI00205C
_journal_volume 5
_journal_year 2018
_chemical_formula_moiety 'C8.04 H6 Cu0.5 N2.93 O'
_chemical_formula_sum 'C8.036 H6 Cu0.5 N2.927 O'
_chemical_formula_weight 191.35
_space_group_crystal_system orthorhombic
_space_group_IT_number 60
_space_group_name_Hall '-P 2n 2ab'
_space_group_name_H-M_alt 'P b c n'
_symmetry_Int_Tables_number 60
_atom_sites_solution_primary direct
_audit_creation_date 2013-12-24
_audit_creation_method
;
Olex2 1.2
(compiled 2013.12.10 svn.r2850 for OlexSys, GUI svn.r4736)
;
_audit_update_record
;
2018-01-08 deposited with the CCDC.
2018-03-28 downloaded from the CCDC.
;
_cell_angle_alpha 90
_cell_angle_beta 90
_cell_angle_gamma 90
_cell_formula_units_Z 8
_cell_length_a 4.83448(12)
_cell_length_b 14.1398(5)
_cell_length_c 22.1826(8)
_cell_measurement_reflns_used 1898
_cell_measurement_temperature 293
_cell_measurement_theta_max 28.3175
_cell_measurement_theta_min 3.0180
_cell_volume 1516.37(9)
_computing_cell_refinement
;
CrysAlisPro, Agilent Technologies,
Version 1.171.35.21 (release 20-01-2012 CrysAlis171 .NET)
(compiled Jan 23 2012,18:06:46)
;
_computing_data_collection
;
CrysAlisPro, Agilent Technologies,
Version 1.171.35.21 (release 20-01-2012 CrysAlis171 .NET)
(compiled Jan 23 2012,18:06:46)
;
_computing_data_reduction
;
CrysAlisPro, Agilent Technologies,
Version 1.171.35.21 (release 20-01-2012 CrysAlis171 .NET)
(compiled Jan 23 2012,18:06:46)
;
_computing_molecular_graphics 'Olex2 (Dolomanov et al., 2009)'
_computing_publication_material 'Olex2 (Dolomanov et al., 2009)'
_computing_structure_refinement 'olex2.refine (Bourhis et al., 2013)'
_computing_structure_solution 'XS (Sheldrick, 2008)'
_diffrn_ambient_temperature 293
_diffrn_detector_area_resol_mean 15.9784
_diffrn_measured_fraction_theta_full 0.98
_diffrn_measured_fraction_theta_max 0.98
_diffrn_measurement_details
;
#__ type_ start__ end____ width___ exp.time_
  1 omega  -48.00   51.00   1.0000   30.0000
omega____ theta____ kappa____ phi______ frames
    -       21.3827  -38.0000   90.0000 99

#__ type_ start__ end____ width___ exp.time_
  2 omega  -34.00   14.00   1.0000   30.0000
omega____ theta____ kappa____ phi______ frames
    -       21.3827  -57.0000   60.0000 48

#__ type_ start__ end____ width___ exp.time_
  3 omega  -94.00  -66.00   1.0000   30.0000
omega____ theta____ kappa____ phi______ frames
    -      -20.2889  -38.0000   30.0000 28
;
_diffrn_measurement_device_type 'SuperNova, Single source at offset), Eos'
_diffrn_measurement_method '\w scans'
_diffrn_orient_matrix_UB_11 0.0207768000
_diffrn_orient_matrix_UB_12 0.0155788000
_diffrn_orient_matrix_UB_13 -0.0300661000
_diffrn_orient_matrix_UB_21 -0.1326962000
_diffrn_orient_matrix_UB_22 0.0214099000
_diffrn_orient_matrix_UB_23 0.0001565000
_diffrn_orient_matrix_UB_31 0.0591788000
_diffrn_orient_matrix_UB_32 0.0425793000
_diffrn_orient_matrix_UB_33 0.0109101000
_diffrn_radiation_monochromator mirror
_diffrn_radiation_type 'Mo K\a'
_diffrn_radiation_wavelength 0.71073
_diffrn_reflns_av_R_equivalents 0.0216
_diffrn_reflns_av_unetI/netI 0.0263
_diffrn_reflns_limit_h_max 5
_diffrn_reflns_limit_h_min -6
_diffrn_reflns_limit_k_max 18
_diffrn_reflns_limit_k_min -17
_diffrn_reflns_limit_l_max 28
_diffrn_reflns_limit_l_min -18
_diffrn_reflns_number 4432
_diffrn_reflns_theta_full 28.2920
_diffrn_reflns_theta_max 28.29
_diffrn_reflns_theta_min 3.02
_diffrn_source 'SuperNova (Mo) X-ray Source'
_exptl_absorpt_coefficient_mu 1.465
_exptl_absorpt_correction_T_max 1.00000
_exptl_absorpt_correction_T_min 0.85774
_exptl_absorpt_correction_type multi-scan
_exptl_absorpt_process_details
;
CrysAlisPro, Agilent Technologies,
Version 1.171.35.21 (release 20-01-2012 CrysAlis171 .NET)
(compiled Jan 23 2012,18:06:46)
Empirical absorption correction using spherical harmonics,
 implemented in SCALE3 ABSPACK scaling algorithm.
;
_exptl_crystal_density_diffrn 1.6762
_exptl_crystal_description Needle
_exptl_crystal_F_000 779
_refine_diff_density_max 0.6240
_refine_diff_density_min -1.0128
_refine_diff_density_rms 0.0880
_refine_ls_d_res_high 0.7498
_refine_ls_d_res_low 6.7360
_refine_ls_goodness_of_fit_ref 1.0183
_refine_ls_hydrogen_treatment constr
_refine_ls_matrix_type full
_refine_ls_number_constraints 14
_refine_ls_number_parameters 113
_refine_ls_number_reflns 1746
_refine_ls_number_restraints 0
_refine_ls_restrained_S_all 1.0183
_refine_ls_R_factor_all 0.0562
_refine_ls_R_factor_gt 0.0418
_refine_ls_shift/su_max 0.0475
_refine_ls_shift/su_mean 0.0015
_refine_ls_structure_factor_coef Fsqd
_refine_ls_weighting_details 'w=1/[\s^2^(Fo^2^)+(0.0564P)^2^+1.5952P] where P=(Fo^2^+2Fc^2^)/3'
_refine_ls_weighting_scheme calc
_refine_ls_wR_factor_gt 0.1080
_refine_ls_wR_factor_ref 0.1179
_reflns_Friedel_coverage 0.0
_reflns_limit_h_max 6
_reflns_limit_h_min 0
_reflns_limit_k_max 18
_reflns_limit_k_min 0
_reflns_limit_l_max 28
_reflns_limit_l_min 0
_reflns_number_gt 1377
_reflns_number_total 1746
_reflns_threshold_expression I>=2u(I)
_cod_data_source_file c8qi00205c2.cif
_cod_data_source_block 1
_cod_database_code 4349842
_reflns_odcompleteness_completeness 99.62
_reflns_odcompleteness_iscentric 1
_reflns_odcompleteness_theta 26.32
_olex2_refinement_description
;
1. Fixed Uiso
 At 1.2 times of:
  All C(H) groups, All N(H) groups
2. Uiso/Uaniso restraints and constraints
Uanis(C9) = Uanis(N3)
3. Others
 Sof(C9)=1-FVAR(1)
 Sof(N3)=FVAR(1)
4.a Aromatic/amide H refined with riding coordinates:
 N2(H0AA), C1(H10), C4(H5), C5(H12), C6(H6), C7(H4)
;

loop_
_space_group_symop_id
_space_group_symop_operation_xyz
1 x,y,z
2 x+1/2,-y+1/2,-z
3 -x,y,-z+1/2
4 -x+1/2,-y+1/2,z+1/2
5 -x,-y,-z
6 -x-1/2,y-1/2,z
7 x,-y,z-1/2
8 x-1/2,y-1/2,-z-1/2

loop_
_atom_site_label
_atom_site_type_symbol
_atom_site_fract_x
_atom_site_fract_y
_atom_site_fract_z
_atom_site_U_iso_or_equiv
_atom_site_adp_type
_atom_site_occupancy
_atom_site_refinement_flags_posn
_atom_site_refinement_flags_adp
_atom_site_disorder_group
O1 O 0.2483(4) 1.09286(14) 0.50421(8) 0.0395(5) Uani 1.000000 . . .
C9 C -0.5 0.851(5) 0.25 0.0335(10) Uani 0.073(14) S T 2
N1 N 0.0763(5) 0.98669(16) 0.33698(10) 0.0328(5) Uani 1.000000 . . .
N2 N 0.3228(4) 0.98838(15) 0.42842(9) 0.0311(5) Uani 1.000000 . . .
H0AA H 0.4504(4) 0.96127(15) 0.44921(9) 0.0373(6) Uiso 1.000000 R . .
N3 N -0.3796(6) 0.85936(19) 0.25153(11) 0.0335(10) Uani 0.927(14) . . 1
C1 C 0.2633(5) 0.95306(19) 0.37280(11) 0.0320(6) Uani 1.000000 . . .
H10 H 0.3643(5) 0.90104(19) 0.35961(11) 0.0384(7) Uiso 1.000000 R . .
C2 C 0.1903(5) 1.06477(18) 0.45297(11) 0.0301(5) Uani 1.000000 . . .
C3 C -0.0165(5) 1.10696(17) 0.41379(12) 0.0293(5) Uani 1.000000 . . .
C4 C -0.1606(6) 1.18816(19) 0.43152(13) 0.0377(6) Uani 1.000000 . . .
H5 H -0.1249(6) 1.21592(19) 0.46873(13) 0.0453(7) Uiso 1.000000 R . .
C5 C -0.3550(6) 1.2266(2) 0.39362(14) 0.0432(7) Uani 1.000000 . . .
H12 H -0.4511(6) 1.2806(2) 0.40525(14) 0.0518(8) Uiso 1.000000 R . .
C6 C -0.4094(6) 1.1852(2) 0.33784(14) 0.0426(7) Uani 1.000000 . . .
H6 H -0.5436(6) 1.2114(2) 0.31284(14) 0.0511(8) Uiso 1.000000 R . .
C7 C -0.2668(6) 1.10610(19) 0.31934(12) 0.0356(6) Uani 1.000000 . . .
H4 H -0.3027(6) 1.07952(19) 0.28180(12) 0.0427(7) Uiso 1.000000 R . .
C8 C -0.0681(5) 1.06592(18) 0.35716(11) 0.0283(5) Uani 1.000000 . . .
Cu1 Cu 0.0 0.89623(4) 0.25 0.0449(2) Uani 1.000000 S T .

loop_
_atom_site_aniso_label
_atom_site_aniso_U_11
_atom_site_aniso_U_22
_atom_site_aniso_U_33
_atom_site_aniso_U_12
_atom_site_aniso_U_13
_atom_site_aniso_U_23
O1 0.0406(10) 0.0483(11) 0.0296(9) 0.0087(9) -0.0083(9) -0.0074(8)
C9 0.0217(18) 0.0429(14) 0.0360(13) -0.000000 -0.0040(10) 0.000000
N1 0.0286(11) 0.0377(11) 0.0321(11) 0.0009(9) -0.0056(9) -0.0041(9)
N2 0.0279(11) 0.0371(11) 0.0281(10) 0.0034(9) -0.0068(9) 0.0003(9)
N3 0.0217(18) 0.0429(14) 0.0360(13) -0.000000 -0.0040(10) 0.000000
C1 0.0297(12) 0.0353(12) 0.0309(13) -0.0001(11) -0.0034(11) -0.0054(10)
C2 0.0263(12) 0.0345(12) 0.0296(13) -0.0028(11) -0.0010(10) -0.0004(10)
C3 0.0266(12) 0.0320(12) 0.0293(13) -0.0020(10) -0.0011(10) 0.0033(10)
C4 0.0401(15) 0.0378(13) 0.0352(14) 0.0033(12) -0.0006(12) -0.0020(11)
C5 0.0428(16) 0.0367(14) 0.0501(17) 0.0091(13) -0.0022(14) 0.0046(13)
C6 0.0372(14) 0.0441(15) 0.0465(17) 0.0043(13) -0.0102(13) 0.0141(13)
C7 0.0318(13) 0.0411(14) 0.0339(13) -0.0006(11) -0.0067(11) 0.0025(11)
C8 0.0247(11) 0.0327(12) 0.0277(12) -0.0044(10) -0.0014(10) 0.0014(10)
Cu1 0.0229(3) 0.0508(3) 0.0609(4) -0.000000 -0.0090(2) 0.000000

loop_
_atom_type_symbol
_atom_type_scat_dispersion_real
_atom_type_scat_dispersion_imag
_atom_type_scat_Cromer_Mann_a1
_atom_type_scat_Cromer_Mann_a2
_atom_type_scat_Cromer_Mann_a3
_atom_type_scat_Cromer_Mann_a4
_atom_type_scat_Cromer_Mann_b1
_atom_type_scat_Cromer_Mann_b2
_atom_type_scat_Cromer_Mann_b3
_atom_type_scat_Cromer_Mann_b4
_atom_type_scat_Cromer_Mann_c
_atom_type_scat_source
_atom_type_scat_dispersion_source
H 0.00000 0.00000 0.49300 0.32291 0.14019 0.04081 10.51090 26.12570 3.14236 57.79970 0.0030380000826 'International Tables Volume C Table 6.1.1.4 (pp. 500-502)' 'Henke, Gullikson and Davis, At. Data and Nucl. Data Tables, 1993, 54, 2'
C 0.00347 0.00161 2.31000 1.02000 1.58860 0.86500 20.84390 10.20750 0.56870 51.65120 0.215599998832 'International Tables Volume C Table 6.1.1.4 (pp. 500-502)' 'Henke, Gullikson and Davis, At. Data and Nucl. Data Tables, 1993, 54, 2'
Cu 0.34125 1.28947 13.33800 7.16760 5.61580 1.67350 3.58280 0.24700 11.39660 64.81260 1.19099998474 'International Tables Volume C Table 6.1.1.4 (pp. 500-502)' 'Henke, Gullikson and Davis, At. Data and Nucl. Data Tables, 1993, 54, 2'
O 0.01158 0.00611 3.04850 2.28680 1.54630 0.86700 13.27710 5.70110 0.32390 32.90890 0.250800013542 'International Tables Volume C Table 6.1.1.4 (pp. 500-502)' 'Henke, Gullikson and Davis, At. Data and Nucl. Data Tables, 1993, 54, 2'
N 0.00653 0.00323 12.21260 3.13220 2.01250 1.16630 0.00570 9.89330 28.99750 0.58260 -11.5290002823 'International Tables Volume C Table 6.1.1.4 (pp. 500-502)' 'Henke, Gullikson and Davis, At. Data and Nucl. Data Tables, 1993, 54, 2'

loop_
_geom_angle_atom_site_label_1
_geom_angle_atom_site_label_2
_geom_angle_atom_site_label_3
_geom_angle
_geom_angle_site_symmetry_1
_geom_angle_site_symmetry_3
Cu1 C9 Cu1 150(3) . 1_455
C8 N1 C1 116.6(2) . .
Cu1 N1 C1 114.51(17) . .
Cu1 N1 C8 128.61(16) . .
C2 N2 C1 123.4(2) . .
N2 C1 N1 124.7(2) . .
N2 C2 O1 120.9(2) . .
C3 C2 O1 125.0(2) . .
C3 C2 N2 114.1(2) . .
C4 C3 C2 120.8(2) . .
C8 C3 C2 119.1(2) . .
C8 C3 C4 120.1(2) . .
C5 C4 C3 119.6(3) . .
C6 C5 C4 120.4(3) . .
C7 C6 C5 120.7(3) . .
C8 C7 C6 119.7(3) . .
C3 C8 N1 122.0(2) . .
C7 C8 N1 118.6(2) . .
C7 C8 C3 119.4(2) . .
C9 Cu1 C9 150(3) . 1_655
N1 Cu1 N1 113.86(11) 3 .
N3 Cu1 N3 148.29(17) . 3

loop_
_geom_bond_atom_site_label_1
_geom_bond_atom_site_label_2
_geom_bond_distance
_geom_bond_site_symmetry_2
O1 C2 1.236(3) .
C9 Cu1 2.501(17) 1_455
C9 Cu1 2.501(17) .
N1 C1 1.294(3) .
N1 C8 1.394(3) .
N1 Cu1 2.344(2) .
N2 C1 1.362(3) .
N2 C2 1.369(3) .
N3 N3 1.166(6) 3_455
N3 Cu1 1.908(3) 3
C2 C3 1.453(3) .
C3 C4 1.399(4) .
C3 C8 1.406(4) .
C4 C5 1.373(4) .
C5 C6 1.394(4) .
C6 C7 1.377(4) .
C7 C8 1.396(4) .

loop_
_geom_hbond_atom_site_label_D
_geom_hbond_atom_site_label_H
_geom_hbond_atom_site_label_A
_geom_hbond_distance_DH
_geom_hbond_distance_HA
_geom_hbond_distance_DA
_geom_hbond_angle_DHA
_geom_hbond_site_symmetry_A
N2 H0AA O1 0.8600 1.943(3) 2.802(3) 176.47(9) 5_676
